data_7200875
loop_
_publ_author_name
'Jana, Satyasankar'
'Cormack, Peter A. G.'
'Kennedy, Alan R.'
'Sherrington, David C.'

_publ_section_title
;
 Synthesis of main chain chiral methacrylate copolymers via chirality
 transfer from polymerizable chiral metal complexes
;
_journal_issue 21
_journal_name_full 'Journal of Materials Chemistry'
_journal_page_first 3427
_journal_paper_doi 10.1039/b823205a
_journal_volume 19
_journal_year 2009
_chemical_formula_sum 'C36 H48 Cu2 N4 O8'
_chemical_formula_weight 791.87
_chemical_name_systematic
;
?
;
_space_group_IT_number 1
_symmetry_cell_setting triclinic
_symmetry_space_group_name_Hall 'P 1'
_symmetry_space_group_name_H-M 'P 1'
_atom_sites_solution_hydrogens geom
_atom_sites_solution_primary direct
_atom_sites_solution_secondary difmap
_audit_creation_method SHELXL-97
_cell_angle_alpha 104.235(1)
_cell_angle_beta 107.076(1)
_cell_angle_gamma 96.800(1)
_cell_formula_units_Z 1
_cell_length_a 9.5553(2)
_cell_length_b 9.6147(2)
_cell_length_c 11.1816(3)
_cell_measurement_reflns_used 4070
_cell_measurement_temperature 123(2)
_cell_measurement_theta_max 27.10
_cell_measurement_theta_min 1.00
_cell_volume 931.47(4)
_computing_structure_refinement 'SHELXL-97 (Sheldrick, 1997)'
_diffrn_ambient_temperature 123(2)
_diffrn_measured_fraction_theta_full 0.997
_diffrn_measured_fraction_theta_max 0.997
_diffrn_measurement_device_type 'Nonius Kappa CCD'
_diffrn_measurement_method 'omega and phi scans'
_diffrn_radiation_monochromator graphite
_diffrn_radiation_source 'fine-focus sealed tube'
_diffrn_radiation_type MoK\a
_diffrn_radiation_wavelength 0.71073
_diffrn_reflns_av_R_equivalents 0.045
_diffrn_reflns_av_sigmaI/netI 0.0461
_diffrn_reflns_limit_h_max 12
_diffrn_reflns_limit_h_min -12
_diffrn_reflns_limit_k_max 12
_diffrn_reflns_limit_k_min -12
_diffrn_reflns_limit_l_max 14
_diffrn_reflns_limit_l_min -14
_diffrn_reflns_number 27636
_diffrn_reflns_theta_full 27.02
_diffrn_reflns_theta_max 27.02
_diffrn_reflns_theta_min 1.99
_exptl_absorpt_coefficient_mu 1.196
_exptl_absorpt_correction_type none
_exptl_crystal_colour green
_exptl_crystal_density_diffrn 1.412
_exptl_crystal_density_method 'not measured'
_exptl_crystal_description prism
_exptl_crystal_F_000 414
_exptl_crystal_size_max 0.20
_exptl_crystal_size_mid 0.20
_exptl_crystal_size_min 0.18
_refine_diff_density_max 0.302
_refine_diff_density_min -0.302
_refine_diff_density_rms 0.054
_refine_ls_abs_structure_details 'Flack H D (1983), Acta Cryst. A39, 876-881'
_refine_ls_abs_structure_Flack 0.017(11)
_refine_ls_extinction_method none
_refine_ls_goodness_of_fit_ref 1.027
_refine_ls_hydrogen_treatment constr
_refine_ls_matrix_type full
_refine_ls_number_parameters 458
_refine_ls_number_reflns 8130
_refine_ls_number_restraints 3
_refine_ls_restrained_S_all 1.027
_refine_ls_R_factor_all 0.0521
_refine_ls_R_factor_gt 0.0361
_refine_ls_shift/su_max 0.001
_refine_ls_shift/su_mean 0.000
_refine_ls_structure_factor_coef Fsqd
_refine_ls_weighting_details 'calc w=1/[\s^2^(Fo^2^)+(0.0237P)^2^+0.5141P] where P=(Fo^2^+2Fc^2^)/3'
_refine_ls_weighting_scheme calc
_refine_ls_wR_factor_gt 0.0688
_refine_ls_wR_factor_ref 0.0747
_reflns_number_gt 6865
_reflns_number_total 8130
_reflns_threshold_expression I>2\s(I)
_cod_data_source_file b823205a.txt
_cod_data_source_block gsherr3
_cod_depositor_comments
;
The following automatic conversions were performed:
'_symmetry_cell_setting' value 'TRICLINIC' changed to 'triclinic'
according to '/home/saulius/struct/CIF-dictionaries/cif_core.dic'
dictionary named 'cif_core.dic' version 2.4.1 from 2010-06-29.

Automatic conversion script
Id: cif_fix_enum 1527 2010-12-29 10:47:43Z saulius 
;
_cod_original_sg_symbol_H-M P1
_cod_database_code 7200875

loop_
_symmetry_equiv_pos_as_xyz
'x, y, z'

loop_
_atom_site_label
_atom_site_type_symbol
_atom_site_fract_x
_atom_site_fract_y
_atom_site_fract_z
_atom_site_U_iso_or_equiv
_atom_site_adp_type
_atom_site_occupancy
_atom_site_symmetry_multiplicity
_atom_site_calc_flag
_atom_site_refinement_flags
_atom_site_disorder_assembly
_atom_site_disorder_group
Cu1 Cu 0.37547(3) 0.86231(3) 0.86287(3) 0.02656(14) Uani 1 1 d . . .
Cu2 Cu 0.29338(3) 0.92449(3) 0.63956(3) 0.02648(14) Uani 1 1 d . . .
O1 O 0.5745(4) 0.9570(4) 0.8767(4) 0.0344(9) Uani 1 1 d . . .
O2 O 0.5082(4) 1.0011(4) 0.6819(4) 0.0353(9) Uani 1 1 d . . .
O3 O 0.3967(4) 0.6799(4) 0.7444(3) 0.0330(8) Uani 1 1 d . . .
O4 O 0.3222(4) 0.7305(4) 0.5526(3) 0.0326(8) Uani 1 1 d . . .
O5 O 0.1640(4) 0.7767(4) 0.8222(4) 0.0345(9) Uani 1 1 d . . .
O6 O 0.0919(4) 0.8342(4) 0.6337(3) 0.0320(8) Uani 1 1 d . . .
O7 O 0.3359(4) 1.0556(4) 0.9432(3) 0.0322(8) Uani 1 1 d . . .
O8 O 0.2756(4) 1.1098(4) 0.7533(3) 0.0327(8) Uani 1 1 d . . .
N1 N 0.4579(4) 0.7852(4) 1.0327(4) 0.0269(10) Uani 1 1 d . . .
N2 N 0.7732(3) 0.5088(3) 1.0374(3) 0.0347(6) Uani 1 1 d . . .
N3 N 0.2024(4) 1.0043(4) 0.4738(4) 0.0251(9) Uani 1 1 d . . .
N4 N -0.1447(3) 1.3144(3) 0.3675(3) 0.0329(6) Uani 1 1 d . . .
C1 C 0.3875(5) 0.7893(5) 1.1208(5) 0.0263(10) Uani 1 1 d . . .
H1 H 0.3015 0.8317 1.1111 0.032 Uiso 1 1 calc R . .
C2 C 0.4360(5) 0.7343(5) 1.2243(4) 0.0326(10) Uani 1 1 d . . .
H2 H 0.3849 0.7390 1.2859 0.039 Uiso 1 1 calc R . .
C3 C 0.5603(5) 0.6719(5) 1.2375(5) 0.0324(10) Uani 1 1 d . . .
H3 H 0.5956 0.6338 1.3090 0.039 Uiso 1 1 calc R . .
C4 C 0.6337(4) 0.6644(4) 1.1475(4) 0.0283(10) Uani 1 1 d . . .
C5 C 0.5783(5) 0.7229(5) 1.0444(5) 0.0293(11) Uani 1 1 d . . .
H5 H 0.6269 0.7185 0.9811 0.035 Uiso 1 1 calc R . .
C6 C 0.7705(4) 0.5975(4) 1.1608(4) 0.0339(8) Uani 1 1 d . . .
H6 H 0.7734 0.5351 1.2208 0.041 Uiso 1 1 calc R . .
C7 C 0.9188(6) 0.7097(6) 1.2130(7) 0.0553(16) Uani 1 1 d . . .
H7A H 0.9068 0.7957 1.1801 0.066 Uiso 1 1 calc R . .
H7B H 0.9563 0.7435 1.3099 0.066 Uiso 1 1 calc R . .
C8 C 1.0247(5) 0.6255(5) 1.1601(5) 0.0587(13) Uani 1 1 d . . .
H8A H 1.1049 0.6105 1.2324 0.070 Uiso 1 1 calc R . .
H8B H 1.0709 0.6789 1.1115 0.070 Uiso 1 1 calc R . .
C9 C 0.9250(4) 0.4785(4) 1.0689(4) 0.0460(10) Uani 1 1 d . . .
H9A H 0.9518 0.4473 0.9887 0.055 Uiso 1 1 calc R . .
H9B H 0.9337 0.4012 1.1134 0.055 Uiso 1 1 calc R . .
C10 C 0.6590(5) 0.3772(5) 0.9807(4) 0.0454(11) Uani 1 1 d . . .
H10A H 0.6713 0.3178 1.0413 0.068 Uiso 1 1 calc R . .
H10B H 0.6674 0.3211 0.8980 0.068 Uiso 1 1 calc R . .
H10C H 0.5603 0.4030 0.9640 0.068 Uiso 1 1 calc R . .
C11 C 0.2555(5) 1.0110(5) 0.3779(5) 0.0320(11) Uani 1 1 d . . .
H11 H 0.3428 0.9735 0.3765 0.038 Uiso 1 1 calc R . .
C12 C 0.1887(5) 1.0709(5) 0.2790(4) 0.0332(11) Uani 1 1 d . . .
H12 H 0.2292 1.0730 0.2112 0.040 Uiso 1 1 calc R . .
C13 C 0.0631(5) 1.1267(5) 0.2814(4) 0.0332(10) Uani 1 1 d . . .
H13 H 0.0163 1.1685 0.2153 0.040 Uiso 1 1 calc R . .
C14 C 0.0053(5) 1.1216(5) 0.3805(4) 0.0287(10) Uani 1 1 d . . .
C15 C 0.0801(5) 1.0589(5) 0.4730(5) 0.0282(11) Uani 1 1 d . . .
H15 H 0.0413 1.0543 0.5413 0.034 Uiso 1 1 calc R . .
C16 C -0.1356(4) 1.1730(4) 0.3902(4) 0.0288(8) Uani 1 1 d . . .
H16 H -0.1408 1.1791 0.4793 0.035 Uiso 1 1 calc R . .
C17 C -0.2800(5) 1.0740(6) 0.2870(6) 0.0505(14) Uani 1 1 d . . .
H17A H -0.3127 0.9887 0.3142 0.061 Uiso 1 1 calc R . .
H17B H -0.2665 1.0383 0.2010 0.061 Uiso 1 1 calc R . .
C18 C -0.3930(5) 1.1759(5) 0.2813(5) 0.0543(12) Uani 1 1 d . . .
H18A H -0.4455 1.1727 0.1897 0.065 Uiso 1 1 calc R . .
H18B H -0.4679 1.1477 0.3208 0.065 Uiso 1 1 calc R . .
C19 C -0.2976(4) 1.3274(4) 0.3601(4) 0.0389(8) Uani 1 1 d . . .
H19A H -0.3295 1.4014 0.3157 0.047 Uiso 1 1 calc R . .
H19B H -0.3056 1.3564 0.4488 0.047 Uiso 1 1 calc R . .
C20 C -0.0312(5) 1.4335(5) 0.4683(5) 0.0526(12) Uani 1 1 d . . .
H20A H -0.0366 1.4333 0.5545 0.079 Uiso 1 1 calc R . .
H20B H -0.0485 1.5272 0.4532 0.079 Uiso 1 1 calc R . .
H20C H 0.0680 1.4204 0.4653 0.079 Uiso 1 1 calc R . .
C21 C 0.6031(5) 1.0023(5) 0.7881(5) 0.0310(12) Uani 1 1 d . . .
C22 C 0.7659(6) 1.0621(6) 0.8096(6) 0.0374(13) Uani 1 1 d . . .
C23 C 0.8712(6) 1.0514(7) 0.9166(6) 0.0494(16) Uani 1 1 d . . .
H23A H 0.9739 1.0884 0.9333 0.059 Uiso 1 1 calc R . .
H23B H 0.8423 1.0069 0.9751 0.059 Uiso 1 1 calc R . .
C24 C 0.7952(6) 1.1267(6) 0.7142(6) 0.0508(16) Uani 1 1 d . . .
H24A H 0.9012 1.1740 0.7447 0.076 Uiso 1 1 calc R . .
H24B H 0.7335 1.2000 0.7021 0.076 Uiso 1 1 calc R . .
H24C H 0.7710 1.0503 0.6307 0.076 Uiso 1 1 calc R . .
C25 C 0.3689(5) 0.6492(5) 0.6226(5) 0.0272(11) Uani 1 1 d . . .
C26 C 0.3972(5) 0.5048(5) 0.5553(5) 0.0276(11) Uani 1 1 d . . .
C27 C 0.4482(6) 0.4092(6) 0.6300(5) 0.0382(13) Uani 1 1 d . . .
H27A H 0.3690 0.3725 0.6605 0.057 Uiso 1 1 calc R . .
H27B H 0.5369 0.4628 0.7057 0.057 Uiso 1 1 calc R . .
H27C H 0.4738 0.3265 0.5754 0.057 Uiso 1 1 calc R . .
C28 C 0.3688(6) 0.4697(5) 0.4199(5) 0.0327(12) Uani 1 1 d . . .
H28A H 0.3834 0.3786 0.3739 0.039 Uiso 1 1 calc R . .
H28B H 0.3349 0.5372 0.3741 0.039 Uiso 1 1 calc R . .
C29 C 0.0661(5) 0.7826(5) 0.7202(5) 0.0274(11) Uani 1 1 d . . .
C30 C -0.0934(5) 0.7248(6) 0.7017(5) 0.0353(12) Uani 1 1 d . . .
C31 C -0.1251(7) 0.6560(7) 0.7961(6) 0.0576(18) Uani 1 1 d . . .
H31A H -0.2304 0.6510 0.7890 0.086 Uiso 1 1 calc R . .
H31B H -0.0613 0.7141 0.8849 0.086 Uiso 1 1 calc R . .
H31C H -0.1050 0.5567 0.7780 0.086 Uiso 1 1 calc R . .
C32 C -0.2056(6) 0.7400(6) 0.5985(6) 0.0436(14) Uani 1 1 d . . .
H32A H -0.3073 0.7051 0.5872 0.052 Uiso 1 1 calc R . .
H32B H -0.1813 0.7853 0.5386 0.052 Uiso 1 1 calc R . .
C33 C 0.2934(5) 1.1379(5) 0.8733(5) 0.0251(11) Uani 1 1 d . . .
C34 C 0.2633(5) 1.2841(5) 0.9382(5) 0.0283(11) Uani 1 1 d . . .
C35 C 0.2822(6) 1.3210(6) 1.0731(5) 0.0370(13) Uani 1 1 d . . .
H35A H 0.2515 1.4143 1.0996 0.056 Uiso 1 1 calc R . .
H35B H 0.3876 1.3305 1.1236 0.056 Uiso 1 1 calc R . .
H35C H 0.2205 1.2439 1.0897 0.056 Uiso 1 1 calc R . .
C36 C 0.2166(6) 1.3762(6) 0.8605(5) 0.0357(12) Uani 1 1 d . . .
H36A H 0.1961 1.4679 0.8985 0.043 Uiso 1 1 calc R . .
H36B H 0.2055 1.3465 0.7701 0.043 Uiso 1 1 calc R . .

loop_
_atom_site_aniso_label
_atom_site_aniso_U_11
_atom_site_aniso_U_22
_atom_site_aniso_U_33
_atom_site_aniso_U_23
_atom_site_aniso_U_13
_atom_site_aniso_U_12
Cu1 0.0250(3) 0.0248(3) 0.0287(3) 0.0071(3) 0.0076(3) 0.0061(2)
Cu2 0.0273(3) 0.0241(3) 0.0281(3) 0.0068(3) 0.0091(3) 0.0077(2)
O1 0.0272(19) 0.034(2) 0.041(2) 0.0126(17) 0.0105(18) 0.0031(16)
O2 0.031(2) 0.035(2) 0.041(2) 0.0085(18) 0.0168(18) 0.0028(17)
O3 0.041(2) 0.031(2) 0.027(2) 0.0073(16) 0.0116(17) 0.0122(17)
O4 0.0362(19) 0.029(2) 0.0314(19) 0.0062(16) 0.0088(15) 0.0140(16)
O5 0.0250(19) 0.042(2) 0.037(2) 0.0154(18) 0.0074(17) 0.0049(17)
O6 0.0218(17) 0.035(2) 0.041(2) 0.0139(17) 0.0100(17) 0.0079(16)
O7 0.041(2) 0.029(2) 0.0262(18) 0.0041(15) 0.0116(15) 0.0112(16)
O8 0.044(2) 0.0225(19) 0.030(2) 0.0031(16) 0.0125(17) 0.0093(16)
N1 0.022(2) 0.021(2) 0.036(2) 0.0086(19) 0.0058(19) 0.0068(17)
N2 0.0296(15) 0.0372(17) 0.0424(17) 0.0139(14) 0.0159(13) 0.0118(13)
N3 0.024(2) 0.025(2) 0.027(2) 0.0066(18) 0.0104(18) 0.0065(18)
N4 0.0283(15) 0.0267(14) 0.0469(17) 0.0121(13) 0.0161(13) 0.0055(11)
C1 0.024(2) 0.025(2) 0.034(2) 0.0105(17) 0.0152(17) 0.0047(16)
C2 0.040(2) 0.026(2) 0.036(2) 0.0102(16) 0.0181(19) 0.0069(17)
C3 0.034(2) 0.029(2) 0.034(2) 0.0121(17) 0.0093(19) 0.0035(18)
C4 0.023(2) 0.0211(18) 0.034(2) 0.0053(17) 0.0017(17) 0.0071(15)
C5 0.027(2) 0.029(2) 0.032(2) 0.005(2) 0.0129(19) 0.0074(19)
C6 0.030(2) 0.0280(18) 0.043(2) 0.0099(16) 0.0123(17) 0.0061(15)
C7 0.035(3) 0.033(3) 0.085(4) 0.013(3) 0.006(3) 0.007(2)
C8 0.026(2) 0.056(3) 0.092(4) 0.025(3) 0.015(2) 0.008(2)
C9 0.034(2) 0.050(2) 0.071(3) 0.028(2) 0.029(2) 0.0226(18)
C10 0.041(2) 0.036(2) 0.057(3) 0.007(2) 0.018(2) 0.0126(18)
C11 0.028(2) 0.026(2) 0.041(3) 0.0025(18) 0.0141(19) 0.0109(18)
C12 0.039(3) 0.035(2) 0.031(2) 0.0096(17) 0.021(2) 0.0051(19)
C13 0.040(3) 0.0257(19) 0.035(2) 0.0134(17) 0.009(2) 0.0078(17)
C14 0.028(2) 0.0232(18) 0.032(2) 0.0046(16) 0.0093(17) 0.0030(15)
C15 0.029(2) 0.024(2) 0.027(2) 0.0055(19) 0.0055(19) 0.0051(19)
C16 0.0256(18) 0.0295(18) 0.039(2) 0.0167(17) 0.0142(15) 0.0104(14)
C17 0.030(2) 0.033(3) 0.080(4) 0.015(3) 0.010(2) 0.003(2)
C18 0.028(2) 0.053(3) 0.079(3) 0.022(2) 0.011(2) 0.0111(19)
C19 0.0281(19) 0.039(2) 0.060(2) 0.0275(19) 0.0168(18) 0.0139(16)
C20 0.040(2) 0.032(2) 0.075(3) -0.007(2) 0.022(2) 0.0051(18)
C21 0.030(3) 0.020(3) 0.039(3) 0.002(2) 0.010(3) 0.008(2)
C22 0.031(3) 0.031(3) 0.046(3) -0.002(2) 0.020(3) 0.003(2)
C23 0.019(2) 0.076(4) 0.044(3) 0.013(3) 0.005(2) -0.004(3)
C24 0.034(3) 0.055(4) 0.059(4) 0.007(3) 0.025(3) -0.008(3)
C25 0.016(2) 0.030(3) 0.030(3) 0.002(2) 0.007(2) -0.001(2)
C26 0.024(2) 0.025(3) 0.035(3) 0.006(2) 0.013(2) 0.006(2)
C27 0.043(3) 0.034(3) 0.037(3) 0.004(2) 0.018(2) 0.006(2)
C28 0.044(3) 0.021(2) 0.028(2) -0.0039(19) 0.013(2) 0.008(2)
C29 0.027(3) 0.020(3) 0.034(3) 0.001(2) 0.015(2) 0.005(2)
C30 0.027(3) 0.034(3) 0.036(3) -0.004(2) 0.012(2) -0.001(2)
C31 0.045(4) 0.076(5) 0.057(4) 0.025(4) 0.024(3) 0.005(3)
C32 0.034(3) 0.045(3) 0.050(3) 0.002(3) 0.019(3) 0.010(2)
C33 0.017(2) 0.024(3) 0.034(3) 0.008(2) 0.008(2) 0.0022(19)
C34 0.018(2) 0.024(3) 0.036(3) 0.000(2) 0.009(2) -0.001(2)
C35 0.034(3) 0.040(3) 0.040(3) 0.013(2) 0.016(2) 0.010(2)
C36 0.044(3) 0.029(3) 0.040(3) 0.011(2) 0.016(2) 0.018(2)

loop_
_atom_type_symbol
_atom_type_description
_atom_type_scat_dispersion_real
_atom_type_scat_dispersion_imag
_atom_type_scat_source
Cu Cu 0.3201 1.2651 'International Tables Vol C Tables 4.2.6.8 and 6.1.1.4'
O O 0.0106 0.0060 'International Tables Vol C Tables 4.2.6.8 and 6.1.1.4'
N N 0.0061 0.0033 'International Tables Vol C Tables 4.2.6.8 and 6.1.1.4'
C C 0.0033 0.0016 'International Tables Vol C Tables 4.2.6.8 and 6.1.1.4'
H H 0.0000 0.0000 'International Tables Vol C Tables 4.2.6.8 and 6.1.1.4'

loop_
_geom_angle_atom_site_label_1
_geom_angle_atom_site_label_2
_geom_angle_atom_site_label_3
_geom_angle
_geom_angle_site_symmetry_1
_geom_angle_site_symmetry_3
_geom_angle_publ_flag
O1 Cu1 O5 170.44(15) . . ?
O1 Cu1 O7 90.32(15) . . ?
O5 Cu1 O7 88.44(15) . . ?
O1 Cu1 O3 89.25(15) . . ?
O5 Cu1 O3 89.82(16) . . ?
O7 Cu1 O3 166.92(13) . . ?
O1 Cu1 N1 93.97(14) . . ?
O5 Cu1 N1 95.56(14) . . ?
O7 Cu1 N1 101.71(14) . . ?
O3 Cu1 N1 91.36(13) . . ?
O1 Cu1 Cu2 83.49(10) . . ?
O5 Cu1 Cu2 86.98(10) . . ?
O7 Cu1 Cu2 86.68(10) . . ?
O3 Cu1 Cu2 80.28(9) . . ?
N1 Cu1 Cu2 171.28(11) . . ?
O2 Cu2 O4 88.51(15) . . ?
O2 Cu2 O8 90.50(15) . . ?
O4 Cu2 O8 170.64(14) . . ?
O2 Cu2 O6 167.07(15) . . ?
O4 Cu2 O6 90.37(14) . . ?
O8 Cu2 O6 88.50(15) . . ?
O2 Cu2 N3 99.73(15) . . ?
O4 Cu2 N3 101.49(14) . . ?
O8 Cu2 N3 87.86(14) . . ?
O6 Cu2 N3 93.11(14) . . ?
O2 Cu2 Cu1 85.23(11) . . ?
O4 Cu2 Cu1 88.66(10) . . ?
O8 Cu2 Cu1 81.98(9) . . ?
O6 Cu2 Cu1 81.87(10) . . ?
N3 Cu2 Cu1 168.75(10) . . ?
C21 O1 Cu1 124.1(3) . . ?
C21 O2 Cu2 121.3(3) . . ?
C25 O3 Cu1 127.1(3) . . ?
C25 O4 Cu2 118.2(3) . . ?
C29 O5 Cu1 120.5(3) . . ?
C29 O6 Cu2 125.1(3) . . ?
C33 O7 Cu1 119.9(3) . . ?
C33 O8 Cu2 126.0(3) . . ?
C1 N1 C5 119.3(4) . . ?
C1 N1 Cu1 122.3(3) . . ?
C5 N1 Cu1 118.3(3) . . ?
C10 N2 C6 113.3(3) . . ?
C10 N2 C9 112.6(3) . . ?
C6 N2 C9 103.8(3) . . ?
C11 N3 C15 116.9(4) . . ?
C11 N3 Cu2 128.6(3) . . ?
C15 N3 Cu2 114.5(3) . . ?
C16 N4 C20 112.8(3) . . ?
C16 N4 C19 103.1(2) . . ?
C20 N4 C19 113.7(3) . . ?
N1 C1 C2 122.0(4) . . ?
N1 C1 H1 119.0 . . ?
C2 C1 H1 119.0 . . ?
C1 C2 C3 118.8(4) . . ?
C1 C2 H2 120.6 . . ?
C3 C2 H2 120.6 . . ?
C4 C3 C2 120.4(4) . . ?
C4 C3 H3 119.8 . . ?
C2 C3 H3 119.8 . . ?
C3 C4 C5 117.7(4) . . ?
C3 C4 C6 121.2(4) . . ?
C5 C4 C6 121.1(4) . . ?
N1 C5 C4 121.7(4) . . ?
N1 C5 H5 119.1 . . ?
C4 C5 H5 119.1 . . ?
N2 C6 C4 113.0(3) . . ?
N2 C6 C7 102.8(4) . . ?
C4 C6 C7 114.3(3) . . ?
N2 C6 H6 108.8 . . ?
C4 C6 H6 108.8 . . ?
C7 C6 H6 108.8 . . ?
C8 C7 C6 104.0(4) . . ?
C8 C7 H7A 111.0 . . ?
C6 C7 H7A 111.0 . . ?
C8 C7 H7B 111.0 . . ?
C6 C7 H7B 111.0 . . ?
H7A C7 H7B 109.0 . . ?
C7 C8 C9 104.6(4) . . ?
C7 C8 H8A 110.8 . . ?
C9 C8 H8A 110.8 . . ?
C7 C8 H8B 110.8 . . ?
C9 C8 H8B 110.8 . . ?
H8A C8 H8B 108.9 . . ?
N2 C9 C8 103.8(3) . . ?
N2 C9 H9A 111.0 . . ?
C8 C9 H9A 111.0 . . ?
N2 C9 H9B 111.0 . . ?
C8 C9 H9B 111.0 . . ?
H9A C9 H9B 109.0 . . ?
N2 C10 H10A 109.5 . . ?
N2 C10 H10B 109.5 . . ?
H10A C10 H10B 109.5 . . ?
N2 C10 H10C 109.5 . . ?
H10A C10 H10C 109.5 . . ?
H10B C10 H10C 109.5 . . ?
N3 C11 C12 122.9(4) . . ?
N3 C11 H11 118.6 . . ?
C12 C11 H11 118.6 . . ?
C13 C12 C11 118.8(4) . . ?
C13 C12 H12 120.6 . . ?
C11 C12 H12 120.6 . . ?
C12 C13 C14 119.7(4) . . ?
C12 C13 H13 120.1 . . ?
C14 C13 H13 120.1 . . ?
C13 C14 C15 116.6(4) . . ?
C13 C14 C16 124.5(4) . . ?
C15 C14 C16 118.8(4) . . ?
N3 C15 C14 125.2(5) . . ?
N3 C15 H15 117.4 . . ?
C14 C15 H15 117.4 . . ?
N4 C16 C14 113.7(3) . . ?
N4 C16 C17 102.3(3) . . ?
C14 C16 C17 114.0(4) . . ?
N4 C16 H16 108.8 . . ?
C14 C16 H16 108.8 . . ?
C17 C16 H16 108.8 . . ?
C16 C17 C18 103.2(4) . . ?
C16 C17 H17A 111.1 . . ?
C18 C17 H17A 111.1 . . ?
C16 C17 H17B 111.1 . . ?
C18 C17 H17B 111.1 . . ?
H17A C17 H17B 109.1 . . ?
C19 C18 C17 104.2(3) . . ?
C19 C18 H18A 110.9 . . ?
C17 C18 H18A 110.9 . . ?
C19 C18 H18B 110.9 . . ?
C17 C18 H18B 110.9 . . ?
H18A C18 H18B 108.9 . . ?
N4 C19 C18 105.1(3) . . ?
N4 C19 H19A 110.7 . . ?
C18 C19 H19A 110.7 . . ?
N4 C19 H19B 110.7 . . ?
C18 C19 H19B 110.7 . . ?
H19A C19 H19B 108.8 . . ?
N4 C20 H20A 109.5 . . ?
N4 C20 H20B 109.5 . . ?
H20A C20 H20B 109.5 . . ?
N4 C20 H20C 109.5 . . ?
H20A C20 H20C 109.5 . . ?
H20B C20 H20C 109.5 . . ?
O1 C21 O2 125.7(5) . . ?
O1 C21 C22 117.6(5) . . ?
O2 C21 C22 116.8(5) . . ?
C23 C22 C24 125.2(5) . . ?
C23 C22 C21 117.9(5) . . ?
C24 C22 C21 116.8(5) . . ?
C22 C23 H23A 120.0 . . ?
C22 C23 H23B 120.0 . . ?
H23A C23 H23B 120.0 . . ?
C22 C24 H24A 109.5 . . ?
C22 C24 H24B 109.5 . . ?
H24A C24 H24B 109.5 . . ?
C22 C24 H24C 109.5 . . ?
H24A C24 H24C 109.5 . . ?
H24B C24 H24C 109.5 . . ?
O3 C25 O4 125.6(5) . . ?
O3 C25 C26 117.0(4) . . ?
O4 C25 C26 117.3(4) . . ?
C28 C26 C27 123.0(5) . . ?
C28 C26 C25 117.8(4) . . ?
C27 C26 C25 119.2(5) . . ?
C26 C27 H27A 109.5 . . ?
C26 C27 H27B 109.5 . . ?
H27A C27 H27B 109.5 . . ?
C26 C27 H27C 109.5 . . ?
H27A C27 H27C 109.5 . . ?
H27B C27 H27C 109.5 . . ?
C26 C28 H28A 120.0 . . ?
C26 C28 H28B 120.0 . . ?
H28A C28 H28B 120.0 . . ?
O6 C29 O5 125.4(5) . . ?
O6 C29 C30 117.5(4) . . ?
O5 C29 C30 117.1(4) . . ?
C32 C30 C31 122.0(5) . . ?
C32 C30 C29 119.6(5) . . ?
C31 C30 C29 118.4(5) . . ?
C30 C31 H31A 109.5 . . ?
C30 C31 H31B 109.5 . . ?
H31A C31 H31B 109.5 . . ?
C30 C31 H31C 109.5 . . ?
H31A C31 H31C 109.5 . . ?
H31B C31 H31C 109.5 . . ?
C30 C32 H32A 120.0 . . ?
C30 C32 H32B 120.0 . . ?
H32A C32 H32B 120.0 . . ?
O8 C33 O7 125.3(4) . . ?
O8 C33 C34 116.5(4) . . ?
O7 C33 C34 118.2(4) . . ?
C36 C34 C35 123.1(5) . . ?
C36 C34 C33 118.3(4) . . ?
C35 C34 C33 118.7(4) . . ?
C34 C35 H35A 109.5 . . ?
C34 C35 H35B 109.5 . . ?
H35A C35 H35B 109.5 . . ?
C34 C35 H35C 109.5 . . ?
H35A C35 H35C 109.5 . . ?
H35B C35 H35C 109.5 . . ?
C34 C36 H36A 120.0 . . ?
C34 C36 H36B 120.0 . . ?
H36A C36 H36B 120.0 . . ?

loop_
_geom_bond_atom_site_label_1
_geom_bond_atom_site_label_2
_geom_bond_distance
_geom_bond_site_symmetry_2
_geom_bond_publ_flag
Cu1 O1 1.954(3) . ?
Cu1 O5 1.962(4) . ?
Cu1 O7 1.987(3) . ?
Cu1 O3 1.993(3) . ?
Cu1 N1 2.174(4) . ?
Cu1 Cu2 2.6273(4) . ?
Cu2 O2 1.970(4) . ?
Cu2 O4 1.971(3) . ?
Cu2 O8 1.976(3) . ?
Cu2 O6 1.992(3) . ?
Cu2 N3 2.166(4) . ?
O1 C21 1.261(6) . ?
O2 C21 1.262(6) . ?
O3 C25 1.258(6) . ?
O4 C25 1.266(6) . ?
O5 C29 1.263(6) . ?
O6 C29 1.261(6) . ?
O7 C33 1.263(5) . ?
O8 C33 1.257(6) . ?
N1 C1 1.342(6) . ?
N1 C5 1.347(6) . ?
N2 C10 1.437(5) . ?
N2 C6 1.442(4) . ?
N2 C9 1.471(4) . ?
N3 C11 1.325(6) . ?
N3 C15 1.335(6) . ?
N4 C16 1.450(4) . ?
N4 C20 1.453(5) . ?
N4 C19 1.461(4) . ?
C1 C2 1.371(6) . ?
C1 H1 0.9500 . ?
C2 C3 1.379(5) . ?
C2 H2 0.9500 . ?
C3 C4 1.379(6) . ?
C3 H3 0.9500 . ?
C4 C5 1.399(6) . ?
C4 C6 1.509(5) . ?
C5 H5 0.9500 . ?
C6 C7 1.534(6) . ?
C6 H6 1.0000 . ?
C7 C8 1.530(7) . ?
C7 H7A 0.9900 . ?
C7 H7B 0.9900 . ?
C8 C9 1.532(6) . ?
C8 H8A 0.9900 . ?
C8 H8B 0.9900 . ?
C9 H9A 0.9900 . ?
C9 H9B 0.9900 . ?
C10 H10A 0.9800 . ?
C10 H10B 0.9800 . ?
C10 H10C 0.9800 . ?
C11 C12 1.396(6) . ?
C11 H11 0.9500 . ?
C12 C13 1.376(6) . ?
C12 H12 0.9500 . ?
C13 C14 1.384(6) . ?
C13 H13 0.9500 . ?
C14 C15 1.385(6) . ?
C14 C16 1.512(5) . ?
C15 H15 0.9500 . ?
C16 C17 1.535(6) . ?
C16 H16 1.0000 . ?
C17 C18 1.540(6) . ?
C17 H17A 0.9900 . ?
C17 H17B 0.9900 . ?
C18 C19 1.520(6) . ?
C18 H18A 0.9900 . ?
C18 H18B 0.9900 . ?
C19 H19A 0.9900 . ?
C19 H19B 0.9900 . ?
C20 H20A 0.9800 . ?
C20 H20B 0.9800 . ?
C20 H20C 0.9800 . ?
C21 C22 1.519(7) . ?
C22 C23 1.354(8) . ?
C22 C24 1.436(8) . ?
C23 H23A 0.9500 . ?
C23 H23B 0.9500 . ?
C24 H24A 0.9800 . ?
C24 H24B 0.9800 . ?
C24 H24C 0.9800 . ?
C25 C26 1.504(6) . ?
C26 C28 1.402(7) . ?
C26 C27 1.423(7) . ?
C27 H27A 0.9800 . ?
C27 H27B 0.9800 . ?
C27 H27C 0.9800 . ?
C28 H28A 0.9500 . ?
C28 H28B 0.9500 . ?
C29 C30 1.494(7) . ?
C30 C32 1.376(8) . ?
C30 C31 1.459(8) . ?
C31 H31A 0.9800 . ?
C31 H31B 0.9800 . ?
C31 H31C 0.9800 . ?
C32 H32A 0.9500 . ?
C32 H32B 0.9500 . ?
C33 C34 1.517(6) . ?
C34 C36 1.408(7) . ?
C34 C35 1.413(7) . ?
C35 H35A 0.9800 . ?
C35 H35B 0.9800 . ?
C35 H35C 0.9800 . ?
C36 H36A 0.9500 . ?
C36 H36B 0.9500 . ?

loop_
_geom_torsion_atom_site_label_1
_geom_torsion_atom_site_label_2
_geom_torsion_atom_site_label_3
_geom_torsion_atom_site_label_4
_geom_torsion
_geom_torsion_site_symmetry_1
_geom_torsion_site_symmetry_2
_geom_torsion_site_symmetry_3
_geom_torsion_site_symmetry_4
_geom_torsion_publ_flag
O1 Cu1 Cu2 O2 2.97(13) . . . . ?
O5 Cu1 Cu2 O2 -177.7(2) . . . . ?
O7 Cu1 Cu2 O2 93.67(15) . . . . ?
O3 Cu1 Cu2 O2 -87.38(15) . . . . ?
N1 Cu1 Cu2 O2 -70.5(7) . . . . ?
O1 Cu1 Cu2 O4 91.59(14) . . . . ?
O5 Cu1 Cu2 O4 -89.10(15) . . . . ?
O7 Cu1 Cu2 O4 -177.71(19) . . . . ?
O3 Cu1 Cu2 O4 1.23(13) . . . . ?
N1 Cu1 Cu2 O4 18.1(7) . . . . ?
O1 Cu1 Cu2 O8 -88.22(15) . . . . ?
O5 Cu1 Cu2 O8 91.10(15) . . . . ?
O7 Cu1 Cu2 O8 2.49(13) . . . . ?
O3 Cu1 Cu2 O8 -178.6(2) . . . . ?
N1 Cu1 Cu2 O8 -161.7(7) . . . . ?
O1 Cu1 Cu2 O6 -177.84(19) . . . . ?
O5 Cu1 Cu2 O6 1.47(12) . . . . ?
O7 Cu1 Cu2 O6 -87.14(14) . . . . ?
O3 Cu1 Cu2 O6 91.80(14) . . . . ?
N1 Cu1 Cu2 O6 108.6(7) . . . . ?
O1 Cu1 Cu2 N3 -113.8(6) . . . . ?
O5 Cu1 Cu2 N3 65.6(6) . . . . ?
O7 Cu1 Cu2 N3 -23.1(6) . . . . ?
O3 Cu1 Cu2 N3 155.9(6) . . . . ?
N1 Cu1 Cu2 N3 172.7(12) . . . . ?
O5 Cu1 O1 C21 -8.6(12) . . . . ?
O7 Cu1 O1 C21 -91.2(4) . . . . ?
O3 Cu1 O1 C21 75.8(4) . . . . ?
N1 Cu1 O1 C21 167.1(4) . . . . ?
Cu2 Cu1 O1 C21 -4.5(4) . . . . ?
O4 Cu2 O2 C21 -91.4(4) . . . . ?
O8 Cu2 O2 C21 79.3(4) . . . . ?
O6 Cu2 O2 C21 -6.2(10) . . . . ?
N3 Cu2 O2 C21 167.2(4) . . . . ?
Cu1 Cu2 O2 C21 -2.6(4) . . . . ?
O1 Cu1 O3 C25 -84.7(4) . . . . ?
O5 Cu1 O3 C25 85.7(4) . . . . ?
O7 Cu1 O3 C25 3.4(10) . . . . ?
N1 Cu1 O3 C25 -178.7(4) . . . . ?
Cu2 Cu1 O3 C25 -1.2(4) . . . . ?
O2 Cu2 O4 C25 83.5(3) . . . . ?
O8 Cu2 O4 C25 -0.5(12) . . . . ?
O6 Cu2 O4 C25 -83.6(3) . . . . ?
N3 Cu2 O4 C25 -176.8(3) . . . . ?
Cu1 Cu2 O4 C25 -1.7(3) . . . . ?
O1 Cu1 O5 C29 1.0(13) . . . . ?
O7 Cu1 O5 C29 83.7(4) . . . . ?
O3 Cu1 O5 C29 -83.3(4) . . . . ?
N1 Cu1 O5 C29 -174.7(4) . . . . ?
Cu2 Cu1 O5 C29 -3.1(4) . . . . ?
O2 Cu2 O6 C29 3.2(9) . . . . ?
O4 Cu2 O6 C29 88.2(4) . . . . ?
O8 Cu2 O6 C29 -82.5(4) . . . . ?
N3 Cu2 O6 C29 -170.3(4) . . . . ?
Cu1 Cu2 O6 C29 -0.4(4) . . . . ?
O1 Cu1 O7 C33 82.0(3) . . . . ?
O5 Cu1 O7 C33 -88.6(3) . . . . ?
O3 Cu1 O7 C33 -6.1(9) . . . . ?
N1 Cu1 O7 C33 176.1(3) . . . . ?
Cu2 Cu1 O7 C33 -1.5(3) . . . . ?
O2 Cu2 O8 C33 -89.7(4) . . . . ?
O4 Cu2 O8 C33 -5.8(12) . . . . ?
O6 Cu2 O8 C33 77.4(4) . . . . ?
N3 Cu2 O8 C33 170.5(4) . . . . ?
Cu1 Cu2 O8 C33 -4.6(4) . . . . ?
O1 Cu1 N1 C1 139.1(4) . . . . ?
O5 Cu1 N1 C1 -41.6(4) . . . . ?
O7 Cu1 N1 C1 47.9(4) . . . . ?
O3 Cu1 N1 C1 -131.6(4) . . . . ?
Cu2 Cu1 N1 C1 -148.2(5) . . . . ?
O1 Cu1 N1 C5 -45.2(4) . . . . ?
O5 Cu1 N1 C5 134.1(4) . . . . ?
O7 Cu1 N1 C5 -136.4(4) . . . . ?
O3 Cu1 N1 C5 44.1(4) . . . . ?
Cu2 Cu1 N1 C5 27.5(10) . . . . ?
O2 Cu2 N3 C11 39.1(4) . . . . ?
O4 Cu2 N3 C11 -51.3(5) . . . . ?
O8 Cu2 N3 C11 129.3(4) . . . . ?
O6 Cu2 N3 C11 -142.3(4) . . . . ?
Cu1 Cu2 N3 C11 154.6(4) . . . . ?
O2 Cu2 N3 C15 -137.9(4) . . . . ?
O4 Cu2 N3 C15 131.7(3) . . . . ?
O8 Cu2 N3 C15 -47.7(4) . . . . ?
O6 Cu2 N3 C15 40.7(4) . . . . ?
Cu1 Cu2 N3 C15 -22.4(8) . . . . ?
C5 N1 C1 C2 1.2(7) . . . . ?
Cu1 N1 C1 C2 176.9(3) . . . . ?
N1 C1 C2 C3 -0.5(7) . . . . ?
C1 C2 C3 C4 -0.4(7) . . . . ?
C2 C3 C4 C5 0.5(7) . . . . ?
C2 C3 C4 C6 179.6(4) . . . . ?
C1 N1 C5 C4 -1.1(7) . . . . ?
Cu1 N1 C5 C4 -177.0(3) . . . . ?
C3 C4 C5 N1 0.3(7) . . . . ?
C6 C4 C5 N1 -178.8(4) . . . . ?
C10 N2 C6 C4 -67.8(4) . . . . ?
C9 N2 C6 C4 169.8(3) . . . . ?
C10 N2 C6 C7 168.5(3) . . . . ?
C9 N2 C6 C7 46.1(4) . . . . ?
C3 C4 C6 N2 139.6(4) . . . . ?
C5 C4 C6 N2 -41.3(5) . . . . ?
C3 C4 C6 C7 -103.2(5) . . . . ?
C5 C4 C6 C7 75.9(6) . . . . ?
N2 C6 C7 C8 -32.0(5) . . . . ?
C4 C6 C7 C8 -154.9(4) . . . . ?
C6 C7 C8 C9 6.6(5) . . . . ?
C10 N2 C9 C8 -164.8(3) . . . . ?
C6 N2 C9 C8 -41.9(4) . . . . ?
C7 C8 C9 N2 20.5(5) . . . . ?
C15 N3 C11 C12 -0.4(7) . . . . ?
Cu2 N3 C11 C12 -177.3(3) . . . . ?
N3 C11 C12 C13 0.6(7) . . . . ?
C11 C12 C13 C14 -0.4(7) . . . . ?
C12 C13 C14 C15 0.0(7) . . . . ?
C12 C13 C14 C16 -177.1(4) . . . . ?
C11 N3 C15 C14 -0.1(7) . . . . ?
Cu2 N3 C15 C14 177.3(4) . . . . ?
C13 C14 C15 N3 0.3(7) . . . . ?
C16 C14 C15 N3 177.6(4) . . . . ?
C20 N4 C16 C14 -66.1(4) . . . . ?
C19 N4 C16 C14 170.8(3) . . . . ?
C20 N4 C16 C17 170.5(4) . . . . ?
C19 N4 C16 C17 47.4(4) . . . . ?
C13 C14 C16 N4 -45.9(6) . . . . ?
C15 C14 C16 N4 137.1(4) . . . . ?
C13 C14 C16 C17 70.9(6) . . . . ?
C15 C14 C16 C17 -106.1(5) . . . . ?
N4 C16 C17 C18 -35.2(5) . . . . ?
C14 C16 C17 C18 -158.4(4) . . . . ?
C16 C17 C18 C19 10.4(5) . . . . ?
C16 N4 C19 C18 -41.1(4) . . . . ?
C20 N4 C19 C18 -163.6(3) . . . . ?
C17 C18 C19 N4 17.9(5) . . . . ?
Cu1 O1 C21 O2 4.2(7) . . . . ?
Cu1 O1 C21 C22 -175.0(3) . . . . ?
Cu2 O2 C21 O1 0.0(7) . . . . ?
Cu2 O2 C21 C22 179.2(3) . . . . ?
O1 C21 C22 C23 5.6(7) . . . . ?
O2 C21 C22 C23 -173.7(5) . . . . ?
O1 C21 C22 C24 -173.9(5) . . . . ?
O2 C21 C22 C24 6.8(7) . . . . ?
Cu1 O3 C25 O4 0.3(7) . . . . ?
Cu1 O3 C25 C26 178.8(3) . . . . ?
Cu2 O4 C25 O3 1.4(6) . . . . ?
Cu2 O4 C25 C26 -177.1(3) . . . . ?
O3 C25 C26 C28 -179.1(5) . . . . ?
O4 C25 C26 C28 -0.5(6) . . . . ?
O3 C25 C26 C27 2.1(6) . . . . ?
O4 C25 C26 C27 -179.3(4) . . . . ?
Cu2 O6 C29 O5 -1.9(7) . . . . ?
Cu2 O6 C29 C30 177.5(3) . . . . ?
Cu1 O5 C29 O6 3.8(7) . . . . ?
Cu1 O5 C29 C30 -175.6(3) . . . . ?
O6 C29 C30 C32 -5.1(7) . . . . ?
O5 C29 C30 C32 174.4(5) . . . . ?
O6 C29 C30 C31 176.1(5) . . . . ?
O5 C29 C30 C31 -4.4(7) . . . . ?
Cu2 O8 C33 O7 5.2(7) . . . . ?
Cu2 O8 C33 C34 -175.9(3) . . . . ?
Cu1 O7 C33 O8 -1.5(6) . . . . ?
Cu1 O7 C33 C34 179.6(3) . . . . ?
O8 C33 C34 C36 0.7(6) . . . . ?
O7 C33 C34 C36 179.7(4) . . . . ?
O8 C33 C34 C35 -179.9(5) . . . . ?
O7 C33 C34 C35 -0.8(6) . . . . ?
